data_7708881
loop_
_publ_author_name
'Zhang, Han'
'Liu, Chunmei'
'Yin, Guojie'
'Du, Chenxia'
'Zhang, Bin'

_publ_section_title
;
 Efficiently luminescent heteroleptic neutral platinum(II) complexes based
 on N^O and N^P benzimidazole ligands.
;
_journal_name_full 'Dalton transactions (Cambridge, England : 2003)'
_journal_paper_doi 10.1039/d1dt02720d
_journal_year 2021
_chemical_formula_moiety 'C38 H26 N3 P Pt S, C H Cl3'
_chemical_formula_sum 'C39 H27 Cl3 N3 P Pt S'
_chemical_formula_weight 902.10
_space_group_crystal_system monoclinic
_space_group_IT_number 14
_space_group_name_Hall '-P 2ybc'
_space_group_name_H-M_alt 'P 1 21/c 1'
_atom_sites_solution_hydrogens geom
_atom_sites_solution_primary dual
_audit_creation_date 2021-05-21
_audit_creation_method
;
Olex2 1.2
(compiled 2018.05.29 svn.r3508 for OlexSys, GUI svn.r5506)
;
_audit_update_record
;
2021-08-03 deposited with the CCDC.	2021-11-03 downloaded from the CCDC.
;
_cell_angle_alpha 90
_cell_angle_beta 100.5730(10)
_cell_angle_gamma 90
_cell_formula_units_Z 4
_cell_length_a 11.30060(10)
_cell_length_b 13.78120(10)
_cell_length_c 23.3186(2)
_cell_measurement_reflns_used 6710
_cell_measurement_temperature 291(2)
_cell_measurement_theta_max 70.9430
_cell_measurement_theta_min 3.7460
_cell_volume 3569.88(5)
_computing_cell_refinement 'CrysAlisPro 1.171.40.53 (Rigaku OD, 2019)'
_computing_data_collection 'CrysAlisPro 1.171.40.53 (Rigaku OD, 2019)'
_computing_data_reduction 'CrysAlisPro 1.171.40.53 (Rigaku OD, 2019)'
_computing_molecular_graphics 'Olex2 (Dolomanov et al., 2009)'
_computing_publication_material 'Olex2 (Dolomanov et al., 2009)'
_computing_structure_refinement 'ShelXL (Sheldrick, 2015)'
_computing_structure_solution 'ShelXT (Sheldrick, 2015)'
_diffrn_ambient_temperature 291.15
_diffrn_detector 'CCD plate'
_diffrn_detector_area_resol_mean 16.2312
_diffrn_detector_type Eos
_diffrn_measured_fraction_theta_full 0.999
_diffrn_measured_fraction_theta_max 0.983
_diffrn_measurement_details
;
List of Runs (angles in degrees, time in seconds):

  # Type    Start    End  Width  t~exp~   \w     \q     \k     \f   Frames
#--------------------------------------------------------------------------
  1  \w    -49.00   1.00   1.00    1.00    --  -33.50 -19.00 -60.00   50
  2  \w    -64.00 -38.00   1.00    1.00    --  -33.50 178.00-120.00   26
  3  \w   -104.00 -57.00   1.00    1.00    --  -33.50 -19.00 -60.00   47
  4  \w    -98.00 -73.00   1.00    1.00    --  -33.50 -37.00  60.00   25
  5  \w   -108.00 -75.00   1.00    1.00    --  -33.50 178.00 120.00   33
  6  \w     74.00 110.00   1.00    1.00    --   36.47 178.00  60.00   36
  7  \w     73.00  98.00   1.00    1.00    --   36.47-150.00 -74.00   25
  8  \w    -34.00  13.00   1.00    1.00    --   36.47 -19.00 150.00   47
  9  \w     59.00  92.00   1.00    1.00    --   36.47 178.00  90.00   33
 10  \w     34.00  60.00   1.00    1.00    --   36.47-150.00 -74.00   26
 11  \w     26.00  68.00   1.00    1.00    --   36.47 -99.00-180.00   42
 12  \w     43.00 105.00   1.00    1.00    --   36.47  57.00 120.00   62
 13  \w     40.00  69.00   1.00    1.00    --   36.47 -19.00 150.00   29
 14  \w     38.00 110.00   1.00    2.50    --  108.00-111.00 -30.00   72
 15  \w    111.00 144.00   1.00    2.50    --  108.00 -15.00 150.00   33
 16  \w     39.00 148.00   1.00    2.50    --  108.00 -15.00  60.00  109
 17  \w     37.00  85.00   1.00    2.50    --  108.00 -15.00 150.00   48
 18  \w     39.00  89.00   1.00    2.50    --  108.00 -94.00 150.00   50
 19  \w     47.00  86.00   1.00    2.50    --  108.00-111.00   0.00   39
 20  \w     76.00 105.00   1.00    2.50    --  108.00 -94.00-180.00   29
 21  \w    119.00 171.00   1.00    2.50    --  108.00  61.00  60.00   52
 22  \w     39.00 134.00   1.00    2.50    --  108.00 -77.00   0.00   95
;
_diffrn_measurement_device 'four-circle diffractometer'
_diffrn_measurement_device_type 'Xcalibur, Eos, Gemini'
_diffrn_measurement_method '\w scans'
_diffrn_orient_matrix_type 'CrysAlisPro convention (1999,Acta A55,543-557)'
_diffrn_orient_matrix_UB_11 -0.0080215000
_diffrn_orient_matrix_UB_12 -0.0856779000
_diffrn_orient_matrix_UB_13 0.0415497000
_diffrn_orient_matrix_UB_21 -0.0215460000
_diffrn_orient_matrix_UB_22 -0.0700185000
_diffrn_orient_matrix_UB_23 -0.0523912000
_diffrn_orient_matrix_UB_31 0.1367384000
_diffrn_orient_matrix_UB_32 -0.0160978000
_diffrn_orient_matrix_UB_33 0.0066739000
_diffrn_radiation_monochromator graphite
_diffrn_radiation_probe x-ray
_diffrn_radiation_type CuK\a
_diffrn_radiation_wavelength 1.54184
_diffrn_reflns_av_R_equivalents 0.0351
_diffrn_reflns_av_unetI/netI 0.0447
_diffrn_reflns_Laue_measured_fraction_full 0.999
_diffrn_reflns_Laue_measured_fraction_max 0.983
_diffrn_reflns_limit_h_max 13
_diffrn_reflns_limit_h_min -7
_diffrn_reflns_limit_k_max 16
_diffrn_reflns_limit_k_min -14
_diffrn_reflns_limit_l_max 28
_diffrn_reflns_limit_l_min -28
_diffrn_reflns_number 14881
_diffrn_reflns_point_group_measured_fraction_full 0.999
_diffrn_reflns_point_group_measured_fraction_max 0.983
_diffrn_reflns_theta_full 67.684
_diffrn_reflns_theta_max 70.882
_diffrn_reflns_theta_min 3.742
_diffrn_source 'fine-focus sealed X-ray tube'
_diffrn_source_type 'Enhance (Cu) X-ray Source'
_exptl_absorpt_coefficient_mu 10.646
_exptl_absorpt_correction_T_max 1.00000
_exptl_absorpt_correction_T_min 0.80890
_exptl_absorpt_correction_type multi-scan
_exptl_absorpt_process_details
;
CrysAlisPro 1.171.40.53 (Rigaku Oxford Diffraction, 2019)
Empirical absorption correction using spherical harmonics,
 implemented in SCALE3 ABSPACK scaling algorithm.
;
_exptl_crystal_colour yellow
_exptl_crystal_density_diffrn 1.678
_exptl_crystal_description prism
_exptl_crystal_F_000 1768
_exptl_crystal_size_max 0.22
_exptl_crystal_size_mid 0.2
_exptl_crystal_size_min 0.19
_refine_diff_density_max 1.651
_refine_diff_density_min -1.331
_refine_diff_density_rms 0.152
_refine_ls_extinction_method none
_refine_ls_goodness_of_fit_ref 1.017
_refine_ls_hydrogen_treatment constr
_refine_ls_matrix_type full
_refine_ls_number_parameters 433
_refine_ls_number_reflns 6757
_refine_ls_number_restraints 12
_refine_ls_restrained_S_all 1.064
_refine_ls_R_factor_all 0.0498
_refine_ls_R_factor_gt 0.0439
_refine_ls_shift/su_max 0.002
_refine_ls_shift/su_mean 0.000
_refine_ls_structure_factor_coef Fsqd
_refine_ls_weighting_details 'w=1/[\s^2^(Fo^2^)+(0.0770P)^2^+8.5234P] where P=(Fo^2^+2Fc^2^)/3'
_refine_ls_weighting_scheme calc
_refine_ls_wR_factor_gt 0.1203
_refine_ls_wR_factor_ref 0.1262
_reflns_Friedel_coverage 0.000
_reflns_number_gt 5904
_reflns_number_total 6757
_reflns_threshold_expression 'I > 2\s(I)'
_cod_data_source_file d1dt02720d2.cif
_cod_data_source_block hbt-hy
_cod_database_code 7708881
_shelx_shelxl_version_number 2014/7
_shelx_space_group_comment
;
The symmetry employed for this shelxl refinement is uniquely defined
by the following loop, which should always be used as a source of
symmetry information in preference to the above space-group names.
They are only intended as comments.
;
_shelx_estimated_absorpt_t_max 0.237
_shelx_estimated_absorpt_t_min 0.203
_reflns_odcompleteness_completeness 99.93
_reflns_odcompleteness_iscentric 1
_reflns_odcompleteness_theta 66.97
_olex2_refinement_description
;
1. Fixed Uiso
 At 1.2 times of:
  All C(H) groups
2. Uiso/Uaniso restraints and constraints
Uanis(Cl3) \\sim Ueq, Uanis(Cl2) \\sim Ueq: with sigma of 0.01 and sigma for
terminal atoms of 0.01
3.a Ternary CH refined with riding coordinates:
 C39(H39)
3.b Aromatic/amide H refined with riding coordinates:
 C2(H2), C3(H3), C4(H4), C5(H5), C9(H9), C10(H10), C11(H11), C12(H12),
 C15(H15), C16(H16), C17(H17), C18(H18), C22(H22), C23(H23), C24(H24), C25(H25),
  C28(H28), C29(H29), C30(H30), C31(H31), C32(H32), C34(H34), C35(H35),
 C36(H36), C37(H37), C38(H38)
;
_olex2_date_sample_data_collection 2019-11-17
_olex2_submission_special_instructions 'No special instructions were received'
_oxdiff_exptl_absorpt_empirical_details
;
Empirical correction (ABSPACK) includes:
- Absorption correction using spherical harmonics
- Frame scaling
;
_oxdiff_exptl_absorpt_empirical_full_max 1.179
_oxdiff_exptl_absorpt_empirical_full_min 0.857

loop_
_space_group_symop_operation_xyz
'x, y, z'
'-x, y+1/2, -z+1/2'
'-x, -y, -z'
'x, -y-1/2, z-1/2'

loop_
_atom_site_label
_atom_site_type_symbol
_atom_site_fract_x
_atom_site_fract_y
_atom_site_fract_z
_atom_site_U_iso_or_equiv
_atom_site_adp_type
_atom_site_occupancy
_atom_site_site_symmetry_order
_atom_site_calc_flag
_atom_site_refinement_flags_posn
_atom_site_refinement_flags_adp
_atom_site_refinement_flags_occupancy
_atom_site_disorder_assembly
_atom_site_disorder_group
Pt1 Pt 0.46150(2) 0.41086(2) 0.62712(2) 0.02604(10) Uani 1 1 d . . . . .
S1 S 0.41168(19) 0.65703(14) 0.74758(8) 0.0539(4) Uani 1 1 d . . . . .
P1 P 0.42499(12) 0.30295(10) 0.55572(6) 0.0274(3) Uani 1 1 d . . . . .
N1 N 0.4920(4) 0.5301(4) 0.6833(2) 0.0330(10) Uani 1 1 d . . . . .
N2 N 0.6420(4) 0.3670(3) 0.6378(2) 0.0278(9) Uani 1 1 d . . . . .
N3 N 0.8077(4) 0.2818(4) 0.6254(2) 0.0401(12) Uani 1 1 d . . . . .
C1 C 0.2901(5) 0.4357(4) 0.6398(3) 0.0315(12) Uani 1 1 d . . . . .
C2 C 0.1830(6) 0.3871(5) 0.6185(3) 0.0402(14) Uani 1 1 d . . . . .
H2 H 0.1805 0.3436 0.5878 0.048 Uiso 1 1 calc R . . . .
C3 C 0.0786(6) 0.4021(6) 0.6421(4) 0.0501(18) Uani 1 1 d . . . . .
H3 H 0.0094 0.3667 0.6279 0.060 Uiso 1 1 calc R . . . .
C4 C 0.0778(7) 0.4677(6) 0.6855(4) 0.059(2) Uani 1 1 d . . . . .
H4 H 0.0085 0.4775 0.7009 0.070 Uiso 1 1 calc R . . . .
C5 C 0.1802(7) 0.5195(5) 0.7064(3) 0.0485(16) Uani 1 1 d . . . . .
H5 H 0.1795 0.5655 0.7355 0.058 Uiso 1 1 calc R . . . .
C6 C 0.2855(6) 0.5038(5) 0.6846(3) 0.0370(13) Uani 1 1 d . . . . .
C7 C 0.3946(6) 0.5552(5) 0.7041(3) 0.0388(14) Uani 1 1 d . . . . .
C8 C 0.5567(7) 0.6729(5) 0.7337(3) 0.0458(16) Uani 1 1 d . . . . .
C9 C 0.6329(9) 0.7489(6) 0.7502(4) 0.064(2) Uani 1 1 d . . . . .
H9 H 0.6118 0.7991 0.7730 0.077 Uiso 1 1 calc R . . . .
C10 C 0.7418(9) 0.7487(6) 0.7319(4) 0.071(3) Uani 1 1 d . . . . .
H10 H 0.7954 0.7995 0.7428 0.086 Uiso 1 1 calc R . . . .
C11 C 0.7741(7) 0.6732(6) 0.6968(4) 0.063(2) Uani 1 1 d . . . . .
H11 H 0.8489 0.6741 0.6856 0.075 Uiso 1 1 calc R . . . .
C12 C 0.6950(7) 0.5978(5) 0.6791(3) 0.0452(16) Uani 1 1 d . . . . .
H12 H 0.7148 0.5488 0.6550 0.054 Uiso 1 1 calc R . . . .
C13 C 0.5856(6) 0.5971(4) 0.6979(3) 0.0372(14) Uani 1 1 d . . . . .
C14 C 0.5419(5) 0.3084(4) 0.5114(2) 0.0317(12) Uani 1 1 d . . . . .
C15 C 0.5104(6) 0.2954(5) 0.4504(3) 0.0427(15) Uani 1 1 d . . . . .
H15 H 0.4299 0.2898 0.4328 0.051 Uiso 1 1 calc R . . . .
C16 C 0.5990(7) 0.2910(6) 0.4170(3) 0.0506(18) Uani 1 1 d . . . . .
H16 H 0.5779 0.2824 0.3769 0.061 Uiso 1 1 calc R . . . .
C17 C 0.7201(7) 0.2994(6) 0.4428(3) 0.0509(17) Uani 1 1 d . . . . .
H17 H 0.7796 0.2958 0.4201 0.061 Uiso 1 1 calc R . . . .
C18 C 0.7505(6) 0.3129(5) 0.5019(3) 0.0437(15) Uani 1 1 d . . . . .
H18 H 0.8311 0.3200 0.5190 0.052 Uiso 1 1 calc R . . . .
C19 C 0.6635(5) 0.3163(4) 0.5369(2) 0.0321(12) Uani 1 1 d . . . . .
C20 C 0.7036(5) 0.3233(4) 0.6004(2) 0.0311(12) Uani 1 1 d . . . . .
C21 C 0.8137(5) 0.2991(5) 0.6837(3) 0.0365(13) Uani 1 1 d . . . . .
C22 C 0.9024(6) 0.2709(6) 0.7309(3) 0.0486(17) Uani 1 1 d . . . . .
H22 H 0.9690 0.2348 0.7253 0.058 Uiso 1 1 calc R . . . .
C23 C 0.8871(7) 0.2987(6) 0.7859(3) 0.0556(19) Uani 1 1 d . . . . .
H23 H 0.9454 0.2818 0.8179 0.067 Uiso 1 1 calc R . . . .
C24 C 0.7870(7) 0.3512(5) 0.7947(3) 0.0465(16) Uani 1 1 d . . . . .
H24 H 0.7794 0.3682 0.8325 0.056 Uiso 1 1 calc R . . . .
C25 C 0.6985(6) 0.3788(5) 0.7483(3) 0.0408(14) Uani 1 1 d . . . . .
H25 H 0.6315 0.4139 0.7543 0.049 Uiso 1 1 calc R . . . .
C26 C 0.7128(5) 0.3523(4) 0.6929(3) 0.0306(11) Uani 1 1 d . . . . .
C27 C 0.4250(5) 0.1771(4) 0.5786(3) 0.0338(12) Uani 1 1 d . . . . .
C28 C 0.5045(8) 0.1093(6) 0.5634(4) 0.062(2) Uani 1 1 d . . . . .
H28 H 0.5595 0.1268 0.5400 0.075 Uiso 1 1 calc R . . . .
C29 C 0.5005(10) 0.0141(6) 0.5838(6) 0.088(4) Uani 1 1 d . . . . .
H29 H 0.5512 -0.0325 0.5725 0.106 Uiso 1 1 calc R . . . .
C30 C 0.4241(9) -0.0114(6) 0.6198(4) 0.067(2) Uani 1 1 d . . . . .
H30 H 0.4248 -0.0741 0.6345 0.080 Uiso 1 1 calc R . . . .
C31 C 0.3467(8) 0.0557(6) 0.6341(4) 0.059(2) Uani 1 1 d . . . . .
H31 H 0.2924 0.0374 0.6576 0.070 Uiso 1 1 calc R . . . .
C32 C 0.3463(7) 0.1498(5) 0.6148(3) 0.0479(16) Uani 1 1 d . . . . .
H32 H 0.2936 0.1948 0.6259 0.057 Uiso 1 1 calc R . . . .
C33 C 0.2854(5) 0.3206(5) 0.5036(3) 0.0354(13) Uani 1 1 d . . . . .
C34 C 0.2084(7) 0.2457(6) 0.4827(3) 0.0534(19) Uani 1 1 d . . . . .
H34 H 0.2292 0.1819 0.4929 0.064 Uiso 1 1 calc R . . . .
C35 C 0.0999(8) 0.2663(7) 0.4464(4) 0.067(2) Uani 1 1 d . . . . .
H35 H 0.0468 0.2161 0.4332 0.080 Uiso 1 1 calc R . . . .
C36 C 0.0701(7) 0.3591(7) 0.4301(4) 0.067(2) Uani 1 1 d . . . . .
H36 H -0.0029 0.3716 0.4055 0.081 Uiso 1 1 calc R . . . .
C37 C 0.1465(8) 0.4349(6) 0.4493(4) 0.059(2) Uani 1 1 d . . . . .
H37 H 0.1260 0.4982 0.4376 0.071 Uiso 1 1 calc R . . . .
C38 C 0.2549(7) 0.4154(5) 0.4867(3) 0.0462(17) Uani 1 1 d . . . . .
H38 H 0.3071 0.4660 0.5004 0.055 Uiso 1 1 calc R . . . .
Cl1 Cl 0.8054(4) 0.0394(3) 0.52033(19) 0.1344(14) Uani 1 1 d . . . . .
Cl2 Cl 0.8645(8) -0.0102(5) 0.6366(3) 0.228(3) Uani 1 1 d . U . . .
Cl3 Cl 1.0299(6) 0.1003(6) 0.5767(4) 0.247(4) Uani 1 1 d . U . . .
C39 C 0.8876(14) 0.0777(9) 0.5852(7) 0.109(5) Uani 1 1 d . . . . .
H39 H 0.8526 0.1389 0.5956 0.131 Uiso 1 1 calc R . . . .

loop_
_atom_site_aniso_label
_atom_site_aniso_U_11
_atom_site_aniso_U_22
_atom_site_aniso_U_33
_atom_site_aniso_U_23
_atom_site_aniso_U_13
_atom_site_aniso_U_12
Pt1 0.02728(15) 0.02353(15) 0.02598(15) -0.00310(8) 0.00143(9) 0.00108(8)
S1 0.0716(12) 0.0447(10) 0.0469(9) -0.0190(8) 0.0149(8) 0.0068(9)
P1 0.0293(6) 0.0247(6) 0.0261(6) -0.0017(5) -0.0002(5) -0.0002(5)
N1 0.040(3) 0.030(2) 0.027(2) -0.007(2) 0.0016(19) 0.002(2)
N2 0.023(2) 0.028(2) 0.030(2) -0.0046(19) -0.0017(17) 0.0025(18)
N3 0.030(2) 0.048(3) 0.041(3) -0.003(2) 0.004(2) 0.001(2)
C1 0.030(3) 0.030(3) 0.035(3) 0.006(2) 0.008(2) 0.006(2)
C2 0.033(3) 0.044(4) 0.042(3) 0.003(3) 0.001(3) 0.005(3)
C3 0.037(3) 0.054(4) 0.059(5) 0.020(4) 0.006(3) 0.007(3)
C4 0.046(4) 0.066(5) 0.070(5) 0.024(4) 0.026(4) 0.021(4)
C5 0.055(4) 0.046(4) 0.048(4) 0.002(3) 0.018(3) 0.016(3)
C6 0.042(3) 0.035(3) 0.036(3) 0.006(3) 0.010(2) 0.010(3)
C7 0.054(4) 0.031(3) 0.033(3) -0.004(3) 0.012(3) 0.010(3)
C8 0.068(4) 0.034(3) 0.031(3) -0.011(3) -0.001(3) 0.003(3)
C9 0.092(6) 0.042(4) 0.053(4) -0.021(4) -0.001(4) -0.011(4)
C10 0.086(6) 0.052(5) 0.070(5) -0.020(4) -0.004(5) -0.035(5)
C11 0.052(4) 0.060(5) 0.073(5) -0.017(4) 0.000(4) -0.016(4)
C12 0.049(4) 0.041(4) 0.043(4) -0.005(3) 0.002(3) -0.011(3)
C13 0.048(4) 0.030(3) 0.030(3) -0.004(2) -0.003(3) -0.003(3)
C14 0.043(3) 0.024(3) 0.028(3) -0.001(2) 0.006(2) 0.000(2)
C15 0.048(3) 0.048(4) 0.031(3) 0.003(3) 0.002(3) 0.005(3)
C16 0.077(5) 0.054(4) 0.022(3) -0.003(3) 0.010(3) 0.010(4)
C17 0.061(4) 0.054(4) 0.044(4) 0.004(3) 0.027(3) 0.003(3)
C18 0.042(3) 0.052(4) 0.039(3) -0.002(3) 0.012(3) -0.001(3)
C19 0.038(3) 0.029(3) 0.031(3) -0.003(2) 0.008(2) -0.002(2)
C20 0.029(3) 0.032(3) 0.032(3) -0.005(2) 0.004(2) -0.005(2)
C21 0.031(3) 0.038(3) 0.039(3) -0.003(3) 0.003(2) -0.003(2)
C22 0.034(3) 0.055(4) 0.052(4) 0.001(3) -0.004(3) 0.011(3)
C23 0.056(4) 0.055(4) 0.044(4) 0.004(3) -0.020(3) 0.001(4)
C24 0.056(4) 0.045(4) 0.033(3) -0.001(3) -0.007(3) 0.003(3)
C25 0.049(4) 0.037(3) 0.033(3) -0.006(3) -0.002(3) 0.008(3)
C26 0.030(3) 0.026(3) 0.033(3) 0.000(2) -0.001(2) -0.001(2)
C27 0.040(3) 0.025(3) 0.033(3) -0.001(2) -0.003(2) -0.001(2)
C28 0.077(6) 0.042(4) 0.076(6) 0.013(4) 0.036(5) 0.009(4)
C29 0.106(8) 0.032(4) 0.143(10) 0.008(5) 0.064(7) 0.019(5)
C30 0.092(6) 0.030(4) 0.080(6) 0.014(4) 0.020(5) -0.008(4)
C31 0.074(5) 0.040(4) 0.066(5) 0.012(4) 0.024(4) 0.000(4)
C32 0.054(4) 0.043(4) 0.048(4) -0.001(3) 0.011(3) 0.001(3)
C33 0.033(3) 0.039(3) 0.031(3) -0.002(2) -0.004(2) 0.001(2)
C34 0.060(4) 0.044(4) 0.046(4) -0.001(3) -0.018(3) -0.007(3)
C35 0.062(5) 0.069(5) 0.056(5) 0.002(4) -0.023(4) -0.020(4)
C36 0.048(4) 0.085(7) 0.058(5) 0.014(5) -0.018(4) 0.001(4)
C37 0.062(5) 0.052(4) 0.056(5) 0.010(4) -0.010(4) 0.011(4)
C38 0.049(4) 0.041(4) 0.043(4) 0.002(3) -0.009(3) -0.001(3)
Cl1 0.166(4) 0.101(3) 0.134(3) -0.039(2) 0.022(3) 0.012(3)
Cl2 0.338(7) 0.182(5) 0.166(5) 0.038(4) 0.050(5) 0.048(5)
Cl3 0.115(4) 0.310(8) 0.328(8) -0.125(6) 0.074(4) -0.004(4)
C39 0.132(12) 0.076(8) 0.127(12) -0.014(7) 0.043(10) 0.036(7)

loop_
_atom_type_symbol
_atom_type_description
_atom_type_scat_dispersion_real
_atom_type_scat_dispersion_imag
_atom_type_scat_source
C C 0.0181 0.0091 'International Tables Vol C Tables 4.2.6.8 and 6.1.1.4'
H H 0.0000 0.0000 'International Tables Vol C Tables 4.2.6.8 and 6.1.1.4'
Cl Cl 0.3639 0.7018 'International Tables Vol C Tables 4.2.6.8 and 6.1.1.4'
N N 0.0311 0.0180 'International Tables Vol C Tables 4.2.6.8 and 6.1.1.4'
P P 0.2955 0.4335 'International Tables Vol C Tables 4.2.6.8 and 6.1.1.4'
Pt Pt -4.5932 6.9264 'International Tables Vol C Tables 4.2.6.8 and 6.1.1.4'
S S 0.3331 0.5567 'International Tables Vol C Tables 4.2.6.8 and 6.1.1.4'

loop_
_geom_angle_atom_site_label_1
_geom_angle_atom_site_label_2
_geom_angle_atom_site_label_3
_geom_angle
_geom_angle_site_symmetry_1
_geom_angle_site_symmetry_3
_geom_angle_publ_flag
N1 Pt1 P1 170.39(14) . . ?
N1 Pt1 N2 96.12(18) . . ?
N2 Pt1 P1 86.51(13) . . ?
C1 Pt1 P1 99.85(18) . . ?
C1 Pt1 N1 80.1(2) . . ?
C1 Pt1 N2 163.5(2) . . ?
C7 S1 C8 90.0(3) . . ?
C14 P1 Pt1 110.14(19) . . ?
C14 P1 C33 104.2(3) . . ?
C27 P1 Pt1 115.54(19) . . ?
C27 P1 C14 104.2(3) . . ?
C27 P1 C33 106.1(3) . . ?
C33 P1 Pt1 115.5(2) . . ?
C7 N1 Pt1 112.4(4) . . ?
C7 N1 C13 112.3(5) . . ?
C13 N1 Pt1 134.6(4) . . ?
C20 N2 Pt1 130.9(4) . . ?
C20 N2 C26 104.6(4) . . ?
C26 N2 Pt1 122.1(4) . . ?
C20 N3 C21 103.7(5) . . ?
C2 C1 Pt1 130.7(5) . . ?
C2 C1 C6 115.9(6) . . ?
C6 C1 Pt1 112.5(4) . . ?
C1 C2 H2 119.1 . . ?
C1 C2 C3 121.7(7) . . ?
C3 C2 H2 119.1 . . ?
C2 C3 H3 119.7 . . ?
C4 C3 C2 120.7(7) . . ?
C4 C3 H3 119.7 . . ?
C3 C4 H4 120.3 . . ?
C3 C4 C5 119.4(7) . . ?
C5 C4 H4 120.3 . . ?
C4 C5 H5 119.7 . . ?
C4 C5 C6 120.7(7) . . ?
C6 C5 H5 119.7 . . ?
C1 C6 C7 114.9(5) . . ?
C5 C6 C1 121.5(6) . . ?
C5 C6 C7 123.6(6) . . ?
N1 C7 S1 114.6(5) . . ?
N1 C7 C6 118.8(5) . . ?
C6 C7 S1 126.3(5) . . ?
C9 C8 S1 127.6(6) . . ?
C9 C8 C13 122.1(8) . . ?
C13 C8 S1 110.1(5) . . ?
C8 C9 H9 121.1 . . ?
C8 C9 C10 117.7(8) . . ?
C10 C9 H9 121.1 . . ?
C9 C10 H10 119.3 . . ?
C9 C10 C11 121.5(7) . . ?
C11 C10 H10 119.3 . . ?
C10 C11 H11 119.8 . . ?
C12 C11 C10 120.4(8) . . ?
C12 C11 H11 119.8 . . ?
C11 C12 H12 120.8 . . ?
C11 C12 C13 118.4(7) . . ?
C13 C12 H12 120.8 . . ?
N1 C13 C8 112.7(6) . . ?
C12 C13 N1 127.3(6) . . ?
C12 C13 C8 119.9(6) . . ?
C15 C14 P1 119.4(5) . . ?
C19 C14 P1 121.4(4) . . ?
C19 C14 C15 119.0(6) . . ?
C14 C15 H15 120.1 . . ?
C16 C15 C14 119.9(6) . . ?
C16 C15 H15 120.1 . . ?
C15 C16 H16 119.6 . . ?
C15 C16 C17 120.7(6) . . ?
C17 C16 H16 119.6 . . ?
C16 C17 H17 120.4 . . ?
C18 C17 C16 119.3(6) . . ?
C18 C17 H17 120.4 . . ?
C17 C18 H18 119.3 . . ?
C17 C18 C19 121.4(6) . . ?
C19 C18 H18 119.3 . . ?
C14 C19 C20 122.1(5) . . ?
C18 C19 C14 119.7(6) . . ?
C18 C19 C20 118.2(5) . . ?
N2 C20 C19 125.3(5) . . ?
N3 C20 N2 115.0(5) . . ?
N3 C20 C19 119.6(5) . . ?
N3 C21 C22 129.0(6) . . ?
N3 C21 C26 110.4(5) . . ?
C22 C21 C26 120.6(6) . . ?
C21 C22 H22 121.3 . . ?
C23 C22 C21 117.4(6) . . ?
C23 C22 H22 121.3 . . ?
C22 C23 H23 119.1 . . ?
C22 C23 C24 121.8(6) . . ?
C24 C23 H23 119.1 . . ?
C23 C24 H24 119.4 . . ?
C25 C24 C23 121.2(7) . . ?
C25 C24 H24 119.4 . . ?
C24 C25 H25 121.1 . . ?
C26 C25 C24 117.8(6) . . ?
C26 C25 H25 121.1 . . ?
N2 C26 C21 106.3(5) . . ?
C25 C26 N2 132.5(6) . . ?
C25 C26 C21 121.2(5) . . ?
C28 C27 P1 122.3(5) . . ?
C32 C27 P1 118.2(5) . . ?
C32 C27 C28 119.4(6) . . ?
C27 C28 H28 120.6 . . ?
C27 C28 C29 118.8(8) . . ?
C29 C28 H28 120.6 . . ?
C28 C29 H29 119.4 . . ?
C30 C29 C28 121.1(8) . . ?
C30 C29 H29 119.4 . . ?
C29 C30 H30 120.4 . . ?
C31 C30 C29 119.3(8) . . ?
C31 C30 H30 120.4 . . ?
C30 C31 H31 119.1 . . ?
C30 C31 C32 121.8(8) . . ?
C32 C31 H31 119.1 . . ?
C27 C32 H32 120.2 . . ?
C31 C32 C27 119.5(7) . . ?
C31 C32 H32 120.2 . . ?
C34 C33 P1 123.2(5) . . ?
C34 C33 C38 119.8(6) . . ?
C38 C33 P1 117.0(5) . . ?
C33 C34 H34 120.3 . . ?
C33 C34 C35 119.5(7) . . ?
C35 C34 H34 120.3 . . ?
C34 C35 H35 119.7 . . ?
C36 C35 C34 120.7(8) . . ?
C36 C35 H35 119.7 . . ?
C35 C36 H36 119.5 . . ?
C35 C36 C37 120.9(7) . . ?
C37 C36 H36 119.5 . . ?
C36 C37 H37 120.5 . . ?
C36 C37 C38 119.0(7) . . ?
C38 C37 H37 120.5 . . ?
C33 C38 C37 120.1(7) . . ?
C33 C38 H38 119.9 . . ?
C37 C38 H38 119.9 . . ?
Cl1 C39 Cl2 105.4(9) . . ?
Cl1 C39 H39 107.9 . . ?
Cl2 C39 H39 107.9 . . ?
Cl3 C39 Cl1 109.2(9) . . ?
Cl3 C39 Cl2 118.1(10) . . ?
Cl3 C39 H39 107.9 . . ?

loop_
_geom_bond_atom_site_label_1
_geom_bond_atom_site_label_2
_geom_bond_distance
_geom_bond_site_symmetry_2
_geom_bond_publ_flag
Pt1 P1 2.2140(14) . ?
Pt1 N1 2.091(5) . ?
Pt1 N2 2.097(4) . ?
Pt1 C1 2.042(6) . ?
S1 C7 1.722(6) . ?
S1 C8 1.741(8) . ?
P1 C14 1.823(6) . ?
P1 C27 1.814(6) . ?
P1 C33 1.823(6) . ?
N1 C7 1.328(8) . ?
N1 C13 1.398(8) . ?
N2 C20 1.354(7) . ?
N2 C26 1.398(7) . ?
N3 C20 1.342(8) . ?
N3 C21 1.370(8) . ?
C1 C2 1.393(9) . ?
C1 C6 1.410(9) . ?
C2 H2 0.9300 . ?
C2 C3 1.405(10) . ?
C3 H3 0.9300 . ?
C3 C4 1.360(12) . ?
C4 H4 0.9300 . ?
C4 C5 1.370(12) . ?
C5 H5 0.9300 . ?
C5 C6 1.394(9) . ?
C6 C7 1.422(9) . ?
C8 C9 1.366(10) . ?
C8 C13 1.412(9) . ?
C9 H9 0.9300 . ?
C9 C10 1.375(14) . ?
C10 H10 0.9300 . ?
C10 C11 1.413(12) . ?
C11 H11 0.9300 . ?
C11 C12 1.383(10) . ?
C12 H12 0.9300 . ?
C12 C13 1.387(10) . ?
C14 C15 1.413(8) . ?
C14 C19 1.397(8) . ?
C15 H15 0.9300 . ?
C15 C16 1.378(10) . ?
C16 H16 0.9300 . ?
C16 C17 1.394(11) . ?
C17 H17 0.9300 . ?
C17 C18 1.372(10) . ?
C18 H18 0.9300 . ?
C18 C19 1.388(9) . ?
C19 C20 1.471(8) . ?
C21 C22 1.399(9) . ?
C21 C26 1.405(8) . ?
C22 H22 0.9300 . ?
C22 C23 1.379(11) . ?
C23 H23 0.9300 . ?
C23 C24 1.390(11) . ?
C24 H24 0.9300 . ?
C24 C25 1.385(9) . ?
C25 H25 0.9300 . ?
C25 C26 1.380(9) . ?
C27 C28 1.387(10) . ?
C27 C32 1.386(10) . ?
C28 H28 0.9300 . ?
C28 C29 1.400(11) . ?
C29 H29 0.9300 . ?
C29 C30 1.356(13) . ?
C30 H30 0.9300 . ?
C30 C31 1.355(12) . ?
C31 H31 0.9300 . ?
C31 C32 1.372(11) . ?
C32 H32 0.9300 . ?
C33 C34 1.380(9) . ?
C33 C38 1.389(9) . ?
C34 H34 0.9300 . ?
C34 C35 1.385(10) . ?
C35 H35 0.9300 . ?
C35 C36 1.359(13) . ?
C36 H36 0.9300 . ?
C36 C37 1.377(12) . ?
C37 H37 0.9300 . ?
C37 C38 1.393(10) . ?
C38 H38 0.9300 . ?
Cl1 C39 1.707(16) . ?
Cl2 C39 1.757(15) . ?
Cl3 C39 1.685(16) . ?
C39 H39 0.9800 . ?

loop_
_geom_torsion_atom_site_label_1
_geom_torsion_atom_site_label_2
_geom_torsion_atom_site_label_3
_geom_torsion_atom_site_label_4
_geom_torsion
_geom_torsion_site_symmetry_1
_geom_torsion_site_symmetry_2
_geom_torsion_site_symmetry_3
_geom_torsion_site_symmetry_4
_geom_torsion_publ_flag
Pt1 P1 C14 C15 -142.7(5) . . . . ?
Pt1 P1 C14 C19 43.2(5) . . . . ?
Pt1 P1 C27 C28 -119.4(6) . . . . ?
Pt1 P1 C27 C32 57.5(5) . . . . ?
Pt1 P1 C33 C34 -136.8(6) . . . . ?
Pt1 P1 C33 C38 40.5(6) . . . . ?
Pt1 N1 C7 S1 -176.6(3) . . . . ?
Pt1 N1 C7 C6 -2.8(7) . . . . ?
Pt1 N1 C13 C8 172.6(4) . . . . ?
Pt1 N1 C13 C12 -4.1(10) . . . . ?
Pt1 N2 C20 N3 -162.7(4) . . . . ?
Pt1 N2 C20 C19 15.6(9) . . . . ?
Pt1 N2 C26 C21 164.1(4) . . . . ?
Pt1 N2 C26 C25 -15.2(9) . . . . ?
Pt1 C1 C2 C3 165.9(5) . . . . ?
Pt1 C1 C6 C5 -169.7(5) . . . . ?
Pt1 C1 C6 C7 11.5(7) . . . . ?
S1 C8 C9 C10 -176.8(7) . . . . ?
S1 C8 C13 N1 -0.1(7) . . . . ?
S1 C8 C13 C12 176.9(5) . . . . ?
P1 C14 C15 C16 -174.4(6) . . . . ?
P1 C14 C19 C18 175.2(5) . . . . ?
P1 C14 C19 C20 -1.6(8) . . . . ?
P1 C27 C28 C29 178.6(8) . . . . ?
P1 C27 C32 C31 -178.2(6) . . . . ?
P1 C33 C34 C35 175.3(7) . . . . ?
P1 C33 C38 C37 -176.7(6) . . . . ?
N3 C21 C22 C23 179.5(7) . . . . ?
N3 C21 C26 N2 0.7(7) . . . . ?
N3 C21 C26 C25 -179.9(6) . . . . ?
C1 C2 C3 C4 2.5(11) . . . . ?
C1 C6 C7 S1 167.2(5) . . . . ?
C1 C6 C7 N1 -5.8(9) . . . . ?
C2 C1 C6 C5 1.1(9) . . . . ?
C2 C1 C6 C7 -177.7(6) . . . . ?
C2 C3 C4 C5 -0.2(11) . . . . ?
C3 C4 C5 C6 -1.5(11) . . . . ?
C4 C5 C6 C1 1.0(10) . . . . ?
C4 C5 C6 C7 179.7(7) . . . . ?
C5 C6 C7 S1 -11.6(10) . . . . ?
C5 C6 C7 N1 175.4(6) . . . . ?
C6 C1 C2 C3 -2.8(9) . . . . ?
C7 S1 C8 C9 173.8(7) . . . . ?
C7 S1 C8 C13 -2.0(5) . . . . ?
C7 N1 C13 C8 3.0(8) . . . . ?
C7 N1 C13 C12 -173.7(7) . . . . ?
C8 S1 C7 N1 3.8(5) . . . . ?
C8 S1 C7 C6 -169.4(6) . . . . ?
C8 C9 C10 C11 0.5(14) . . . . ?
C9 C8 C13 N1 -176.2(7) . . . . ?
C9 C8 C13 C12 0.8(11) . . . . ?
C9 C10 C11 C12 1.2(15) . . . . ?
C10 C11 C12 C13 -1.9(13) . . . . ?
C11 C12 C13 N1 177.4(7) . . . . ?
C11 C12 C13 C8 0.9(10) . . . . ?
C13 N1 C7 S1 -4.6(7) . . . . ?
C13 N1 C7 C6 169.2(5) . . . . ?
C13 C8 C9 C10 -1.4(12) . . . . ?
C14 P1 C27 C28 1.6(7) . . . . ?
C14 P1 C27 C32 178.4(5) . . . . ?
C14 P1 C33 C34 102.3(7) . . . . ?
C14 P1 C33 C38 -80.5(6) . . . . ?
C14 C15 C16 C17 -0.1(11) . . . . ?
C14 C19 C20 N2 -33.0(9) . . . . ?
C14 C19 C20 N3 145.2(6) . . . . ?
C15 C14 C19 C18 1.1(9) . . . . ?
C15 C14 C19 C20 -175.7(6) . . . . ?
C15 C16 C17 C18 -0.6(12) . . . . ?
C16 C17 C18 C19 1.5(12) . . . . ?
C17 C18 C19 C14 -1.8(10) . . . . ?
C17 C18 C19 C20 175.2(6) . . . . ?
C18 C19 C20 N2 150.1(6) . . . . ?
C18 C19 C20 N3 -31.7(9) . . . . ?
C19 C14 C15 C16 -0.2(10) . . . . ?
C20 N2 C26 C21 -0.2(6) . . . . ?
C20 N2 C26 C25 -179.6(7) . . . . ?
C20 N3 C21 C22 178.9(7) . . . . ?
C20 N3 C21 C26 -0.8(7) . . . . ?
C21 N3 C20 N2 0.6(7) . . . . ?
C21 N3 C20 C19 -177.7(5) . . . . ?
C21 C22 C23 C24 1.0(12) . . . . ?
C22 C21 C26 N2 -179.0(6) . . . . ?
C22 C21 C26 C25 0.4(10) . . . . ?
C22 C23 C24 C25 -0.6(12) . . . . ?
C23 C24 C25 C26 0.0(11) . . . . ?
C24 C25 C26 N2 179.3(6) . . . . ?
C24 C25 C26 C21 0.1(10) . . . . ?
C26 N2 C20 N3 -0.3(7) . . . . ?
C26 N2 C20 C19 178.0(5) . . . . ?
C26 C21 C22 C23 -0.9(11) . . . . ?
C27 P1 C14 C15 92.8(5) . . . . ?
C27 P1 C14 C19 -81.3(5) . . . . ?
C27 P1 C33 C34 -7.4(7) . . . . ?
C27 P1 C33 C38 169.9(6) . . . . ?
C27 C28 C29 C30 -2.7(17) . . . . ?
C28 C27 C32 C31 -1.2(11) . . . . ?
C28 C29 C30 C31 2.9(18) . . . . ?
C29 C30 C31 C32 -2.3(16) . . . . ?
C30 C31 C32 C27 1.5(13) . . . . ?
C32 C27 C28 C29 1.8(13) . . . . ?
C33 P1 C14 C15 -18.3(6) . . . . ?
C33 P1 C14 C19 167.7(5) . . . . ?
C33 P1 C27 C28 111.2(7) . . . . ?
C33 P1 C27 C32 -71.9(6) . . . . ?
C33 C34 C35 C36 1.8(14) . . . . ?
C34 C33 C38 C37 0.7(12) . . . . ?
C34 C35 C36 C37 -0.4(16) . . . . ?
C35 C36 C37 C38 -0.8(15) . . . . ?
C36 C37 C38 C33 0.6(13) . . . . ?
C38 C33 C34 C35 -1.9(12) . . . . ?
